data_2214320
loop_
_publ_author_name
'Kang, Tai-Ran'
'He, Long'
'Ng, Seik Weng'

_publ_section_title
;
 (<i>R</i>)-3,3'-Bis(3,4,5-trifluorophenyl)-1,1'-binaphthalene-2,2'-diol
;
_journal_coeditor_code LH2424
_journal_issue 7
_journal_name_full 'Acta Crystallographica Section E'
_journal_page_first o3190
_journal_page_last o3190
_journal_paper_doi 10.1107/S1600536807027870
_journal_volume 63
_journal_year 2007
_chemical_formula_iupac 'C32 H16 F2 O2'
_chemical_formula_moiety 'C32 H16 F2 O2'
_chemical_formula_sum 'C32 H16 F6 O2'
_chemical_formula_weight 546.45
_chemical_name_systematic
;
(<i>R</i>)-3,3'-Bis(3,4,5-trifluorophenyl)-1,1'-binaphthalene-2,2'-diol
;
_space_group_IT_number 4
_symmetry_cell_setting monoclinic
_symmetry_space_group_name_Hall 'P 2yb'
_symmetry_space_group_name_H-M 'P 1 21 1'
_atom_sites_solution_hydrogens geom
_atom_sites_solution_primary direct
_atom_sites_solution_secondary difmap
_audit_creation_method SHELXL97
_cell_angle_alpha 90.00
_cell_angle_beta 111.22(3)
_cell_angle_gamma 90.00
_cell_formula_units_Z 2
_cell_length_a 12.440(4)
_cell_length_b 7.466(3)
_cell_length_c 14.443(5)
_cell_measurement_reflns_used 24
_cell_measurement_temperature 295(2)
_cell_measurement_theta_max 7.5
_cell_measurement_theta_min 4.9
_cell_volume 1250.5(8)
_computing_cell_refinement DIFRAC
_computing_data_collection 'DIFRAC (Gabe <i>et al.</i>, 1993)'
_computing_data_reduction 'NRCVAX (Gabe <i>et al.</i>,  1989)'
_computing_molecular_graphics 'X-SEED (Barbour, 2001)'
_computing_publication_material 'publCIF (Westrip, 2007)'
_computing_structure_refinement 'SHELXL97 (Sheldrick, 1997)'
_computing_structure_solution 'SHELXS97 (Sheldrick, 1997)'
_diffrn_ambient_temperature 295(2)
_diffrn_measured_fraction_theta_full 1.00
_diffrn_measured_fraction_theta_max 1.00
_diffrn_measurement_device_type 'Enraf--Nonius CAD-4'
_diffrn_measurement_method \w/2\q
_diffrn_radiation_monochromator graphite
_diffrn_radiation_source 'medium-focus sealed tube'
_diffrn_radiation_type MoK\a
_diffrn_radiation_wavelength 0.71073
_diffrn_reflns_av_R_equivalents 0.006
_diffrn_reflns_av_sigmaI/netI 0.069
_diffrn_reflns_limit_h_max 13
_diffrn_reflns_limit_h_min -14
_diffrn_reflns_limit_k_max 8
_diffrn_reflns_limit_k_min -1
_diffrn_reflns_limit_l_max 17
_diffrn_reflns_limit_l_min -4
_diffrn_reflns_number 2385
_diffrn_reflns_theta_full 25.0
_diffrn_reflns_theta_max 25.0
_diffrn_reflns_theta_min 1.5
_diffrn_standards_decay_% 3.6
_diffrn_standards_interval_time 60
_diffrn_standards_number 3
_exptl_absorpt_coefficient_mu 0.120
_exptl_absorpt_correction_type none
_exptl_crystal_colour colourless
_exptl_crystal_density_diffrn 1.451
_exptl_crystal_density_method 'not measured'
_exptl_crystal_description block
_exptl_crystal_F_000 556
_exptl_crystal_size_max 0.25
_exptl_crystal_size_mid 0.25
_exptl_crystal_size_min 0.18
_refine_diff_density_max 0.24
_refine_diff_density_min -0.34
_refine_ls_extinction_method none
_refine_ls_goodness_of_fit_ref 1.08
_refine_ls_hydrogen_treatment constr
_refine_ls_matrix_type full
_refine_ls_number_parameters 362
_refine_ls_number_reflns 2378
_refine_ls_number_restraints 0
_refine_ls_restrained_S_all 1.08
_refine_ls_R_factor_all 0.142
_refine_ls_R_factor_gt 0.070
_refine_ls_shift/su_max 0.001
_refine_ls_shift/su_mean 0.000
_refine_ls_structure_factor_coef Fsqd
_refine_ls_weighting_details 'calc w = 1/[\s^2^(Fo^2^)+(0.1P)^2^] where P=(Fo^2^+2Fc^2^)/3'
_refine_ls_weighting_scheme calc
_refine_ls_wR_factor_gt 0.160
_refine_ls_wR_factor_ref 0.184
_reflns_number_gt 1302
_reflns_number_total 2378
_reflns_threshold_expression I>2\s(I)
_cod_data_source_file lh2424.cif
_cod_data_source_block I
_cod_original_sg_symbol_H-M 'P 21'
_cod_database_code 2214320
_cod_database_fobs_code 2214320

loop_
_symmetry_equiv_pos_as_xyz
'x, y, z'
'-x, y+1/2, -z'

loop_
_atom_site_type_symbol
_atom_site_label
_atom_site_fract_x
_atom_site_fract_y
_atom_site_fract_z
_atom_site_U_iso_or_equiv
_atom_site_adp_type
_atom_site_calc_flag
_atom_site_refinement_flags
_atom_site_occupancy
F F1 0.2343(5) 0.5000(12) 0.5656(5) 0.123(3) Uani d . 1
F F2 0.1556(5) 0.8419(9) 0.5493(5) 0.115(2) Uani d . 1
F F3 -0.0080(6) 0.9311(7) 0.6199(4) 0.0989(19) Uani d . 1
F F4 -0.6890(5) 0.2983(9) 0.9932(4) 0.097(2) Uani d . 1
F F5 -0.6902(5) 0.6582(9) 0.9799(4) 0.101(2) Uani d . 1
F F6 -0.5947(8) 0.8181(8) 0.8609(6) 0.131(3) Uani d . 1
O O1 -0.2115(4) 0.4216(7) 0.6543(4) 0.0578(15) Uani d . 1
H H1O -0.2775 0.3822 0.6356 0.069 Uiso calc R 1
O O2 -0.3059(4) 0.4018(7) 0.8444(4) 0.0584(15) Uani d . 1
H H2O -0.2366 0.3935 0.8555 0.070 Uiso calc R 1
C C1 0.1105(6) 0.4153(12) 0.6469(6) 0.064(2) Uani d . 1
H H1 0.1385 0.2988 0.6516 0.077 Uiso calc R 1
C C2 0.1510(7) 0.5459(16) 0.6029(7) 0.074(3) Uani d . 1
C C3 0.1132(8) 0.7189(15) 0.5942(7) 0.075(3) Uani d . 1
C C4 0.0327(8) 0.7594(13) 0.6315(6) 0.068(2) Uani d . 1
C C5 -0.0149(8) 0.6364(11) 0.6768(6) 0.060(2) Uani d . 1
H H5 -0.0718 0.6696 0.7011 0.072 Uiso calc R 1
C C6 0.0253(6) 0.4612(11) 0.6849(5) 0.0474(19) Uani d . 1
C C7 -0.0189(6) 0.3195(10) 0.7359(5) 0.0442(18) Uani d . 1
C C8 0.0531(6) 0.1995(11) 0.7967(6) 0.052(2) Uani d . 1
H H8 0.1318 0.2124 0.8104 0.062 Uiso calc R 1
C C9 0.0159(6) 0.0541(11) 0.8412(5) 0.0443(17) Uani d . 1
C C10 0.0923(7) -0.0752(13) 0.9012(6) 0.063(2) Uani d . 1
H H10 0.1708 -0.0670 0.9130 0.075 Uiso calc R 1
C C11 0.0526(7) -0.2098(13) 0.9413(5) 0.065(2) Uani d . 1
H H11 0.1041 -0.2950 0.9797 0.078 Uiso calc R 1
C C12 -0.0626(7) -0.2249(12) 0.9269(6) 0.061(2) Uani d . 1
H H12 -0.0876 -0.3196 0.9559 0.073 Uiso calc R 1
C C13 -0.1411(7) -0.1022(11) 0.8704(5) 0.054(2) Uani d . 1
H H13 -0.2186 -0.1116 0.8621 0.065 Uiso calc R 1
C C14 -0.1022(6) 0.0399(10) 0.8245(5) 0.0428(17) Uani d . 1
C C15 -0.1812(6) 0.1692(9) 0.7612(5) 0.0404(17) Uani d . 1
C C16 -0.1382(6) 0.3031(10) 0.7189(5) 0.0422(17) Uani d . 1
C C17 -0.5886(6) 0.2731(10) 0.8830(5) 0.052(2) Uani d . 1
H H17 -0.5905 0.1489 0.8867 0.062 Uiso calc R 1
C C18 -0.6390(7) 0.3785(12) 0.9343(6) 0.066(3) Uani d . 1
C C19 -0.6397(7) 0.5568(14) 0.9287(6) 0.066(2) Uani d . 1
C C20 -0.5907(9) 0.6369(11) 0.8695(7) 0.068(3) Uani d . 1
C C21 -0.5354(8) 0.5422(12) 0.8169(6) 0.065(2) Uani d . 1
H H21 -0.5005 0.5998 0.7780 0.079 Uiso calc R 1
C C22 -0.5347(6) 0.3574(10) 0.8254(6) 0.0463(19) Uani d . 1
C C23 -0.4783(6) 0.2434(9) 0.7710(5) 0.0404(17) Uani d . 1
C C24 -0.5403(6) 0.1043(9) 0.7110(5) 0.0428(18) Uani d . 1
H H24 -0.6176 0.0883 0.7018 0.051 Uiso calc R 1
C C25 -0.4869(6) -0.0125(10) 0.6639(5) 0.0473(19) Uani d . 1
C C26 -0.5508(7) -0.1538(11) 0.6018(6) 0.060(2) Uani d . 1
H H26 -0.6281 -0.1712 0.5923 0.071 Uiso calc R 1
C C27 -0.4964(8) -0.2639(11) 0.5564(6) 0.062(2) Uani d . 1
H H27 -0.5373 -0.3586 0.5178 0.075 Uiso calc R 1
C C28 -0.3845(7) -0.2387(11) 0.5660(6) 0.058(2) Uani d . 1
H H28 -0.3514 -0.3121 0.5317 0.069 Uiso calc R 1
C C29 -0.3209(7) -0.1062(10) 0.6260(5) 0.0481(19) Uani d . 1
H H29 -0.2438 -0.0914 0.6338 0.058 Uiso calc R 1
C C30 -0.3717(6) 0.0087(9) 0.6763(5) 0.0382(16) Uani d . 1
C C31 -0.3087(6) 0.1503(10) 0.7384(5) 0.0427(18) Uani d . 1
C C32 -0.3635(6) 0.2634(9) 0.7828(5) 0.0421(17) Uani d . 1

loop_
_atom_site_aniso_label
_atom_site_aniso_U_11
_atom_site_aniso_U_22
_atom_site_aniso_U_33
_atom_site_aniso_U_12
_atom_site_aniso_U_13
_atom_site_aniso_U_23
F1 0.096(4) 0.168(7) 0.148(5) 0.013(5) 0.098(4) 0.025(5)
F2 0.117(4) 0.122(6) 0.127(5) -0.037(4) 0.071(4) 0.041(4)
F3 0.159(5) 0.050(3) 0.108(4) -0.018(4) 0.072(4) 0.010(3)
F4 0.120(4) 0.095(4) 0.123(4) -0.013(4) 0.102(4) -0.013(4)
F5 0.115(5) 0.092(4) 0.124(5) 0.037(4) 0.076(4) -0.027(4)
F6 0.228(8) 0.039(3) 0.168(6) 0.037(4) 0.121(6) 0.002(4)
O1 0.050(3) 0.052(3) 0.083(4) 0.009(3) 0.037(3) 0.029(3)
O2 0.055(3) 0.052(3) 0.080(3) -0.007(3) 0.040(3) -0.022(3)
C1 0.062(5) 0.069(6) 0.081(6) -0.002(5) 0.049(5) 0.005(5)
C2 0.061(5) 0.097(8) 0.088(6) 0.000(6) 0.057(5) 0.001(6)
C3 0.077(6) 0.083(7) 0.076(6) -0.030(6) 0.042(5) 0.012(6)
C4 0.085(6) 0.058(6) 0.069(6) -0.013(5) 0.039(5) 0.000(5)
C5 0.082(6) 0.044(5) 0.065(5) -0.009(5) 0.041(5) -0.001(4)
C6 0.050(4) 0.052(5) 0.052(4) -0.006(4) 0.032(4) -0.007(4)
C7 0.046(4) 0.035(4) 0.062(5) -0.002(4) 0.032(4) 0.003(4)
C8 0.047(4) 0.056(5) 0.065(5) -0.003(4) 0.034(4) -0.002(4)
C9 0.051(4) 0.043(4) 0.041(4) -0.002(4) 0.019(4) -0.007(4)
C10 0.064(5) 0.062(6) 0.067(5) 0.019(5) 0.031(5) 0.002(5)
C11 0.083(6) 0.059(5) 0.049(5) 0.016(5) 0.020(5) 0.011(5)
C12 0.078(6) 0.046(5) 0.063(5) 0.012(5) 0.031(5) 0.018(4)
C13 0.068(5) 0.051(5) 0.057(5) 0.006(4) 0.039(4) 0.010(4)
C14 0.046(4) 0.043(4) 0.044(4) 0.010(4) 0.023(3) 0.005(4)
C15 0.055(4) 0.033(4) 0.046(4) 0.001(3) 0.033(4) -0.001(3)
C16 0.048(4) 0.036(4) 0.050(4) 0.005(4) 0.028(4) 0.001(4)
C17 0.064(5) 0.040(4) 0.070(5) 0.006(4) 0.048(4) -0.005(4)
C18 0.078(6) 0.063(7) 0.088(7) -0.007(5) 0.067(6) -0.012(5)
C19 0.068(6) 0.066(6) 0.075(6) 0.030(5) 0.037(5) -0.012(5)
C20 0.087(7) 0.036(5) 0.087(6) 0.023(5) 0.038(6) -0.001(5)
C21 0.090(6) 0.046(5) 0.085(6) 0.011(5) 0.060(5) 0.004(5)
C22 0.053(4) 0.038(4) 0.064(5) 0.004(3) 0.040(4) -0.005(4)
C23 0.050(4) 0.033(4) 0.047(4) 0.004(4) 0.027(4) 0.000(4)
C24 0.044(4) 0.041(4) 0.055(4) 0.002(4) 0.032(4) 0.002(4)
C25 0.061(5) 0.039(4) 0.051(4) 0.001(4) 0.031(4) 0.002(4)
C26 0.072(5) 0.052(5) 0.062(5) -0.013(4) 0.033(4) -0.002(4)
C27 0.099(6) 0.032(4) 0.062(5) -0.006(4) 0.036(5) -0.010(4)
C28 0.083(6) 0.046(5) 0.052(4) 0.004(5) 0.034(4) -0.009(4)
C29 0.060(4) 0.049(5) 0.042(4) 0.014(4) 0.027(4) 0.005(4)
C30 0.052(4) 0.031(4) 0.040(4) -0.001(3) 0.026(3) 0.001(3)
C31 0.050(4) 0.042(4) 0.045(4) 0.007(4) 0.029(4) 0.003(4)
C32 0.058(4) 0.033(4) 0.044(4) -0.001(4) 0.029(4) -0.002(3)

loop_
_atom_type_symbol
_atom_type_description
_atom_type_scat_dispersion_real
_atom_type_scat_dispersion_imag
_atom_type_scat_source
C C 0.0033 0.0000 'International Tables Vol C Tables 4.2.6.8 and 6.1.1.4'
H H 0.0000 0.0000 'International Tables Vol C Tables 4.2.6.8 and 6.1.1.4'
O O 0.0106 0.0000 'International Tables Vol C Tables 4.2.6.8 and 6.1.1.4'
F F 0.0171 0.0000 'International Tables Vol C Tables 4.2.6.8 and 6.1.1.4'

loop_
_geom_angle_atom_site_label_1
_geom_angle_atom_site_label_2
_geom_angle_atom_site_label_3
_geom_angle
C16 O1 H1O 109.5
C32 O2 H2O 109.5
C2 C1 C6 118.0(8)
C2 C1 H1 121.0
C6 C1 H1 121.0
C1 C2 C3 123.4(7)
C1 C2 F1 117.7(10)
C3 C2 F1 118.9(9)
C4 C3 F2 121.8(10)
C4 C3 C2 117.5(8)
F2 C3 C2 120.8(9)
C3 C4 F3 117.6(8)
C3 C4 C5 123.8(9)
F3 C4 C5 118.6(8)
C4 C5 C6 117.6(8)
C4 C5 H5 121.2
C6 C5 H5 121.2
C5 C6 C1 119.8(7)
C5 C6 C7 121.3(6)
C1 C6 C7 118.9(7)
C8 C7 C16 117.6(6)
C8 C7 C6 120.9(6)
C16 C7 C6 121.4(7)
C7 C8 C9 123.7(7)
C7 C8 H8 118.1
C9 C8 H8 118.1
C14 C9 C10 119.0(7)
C14 C9 C8 118.1(7)
C10 C9 C8 122.9(7)
C11 C10 C9 120.5(7)
C11 C10 H10 119.8
C9 C10 H10 119.8
C10 C11 C12 121.5(8)
C10 C11 H11 119.2
C12 C11 H11 119.2
C13 C12 C11 120.9(8)
C13 C12 H12 119.6
C11 C12 H12 119.6
C12 C13 C14 119.0(7)
C12 C13 H13 120.5
C14 C13 H13 120.5
C9 C14 C13 119.1(7)
C9 C14 C15 119.3(6)
C13 C14 C15 121.6(6)
C16 C15 C14 118.8(6)
C16 C15 C31 121.2(6)
C14 C15 C31 119.9(6)
O1 C16 C15 120.2(6)
O1 C16 C7 117.3(6)
C15 C16 C7 122.4(7)
C18 C17 C22 118.3(7)
C18 C17 H17 120.8
C22 C17 H17 120.8
C19 C18 F4 118.9(8)
C19 C18 C17 122.1(8)
F4 C18 C17 119.0(8)
C18 C19 C20 119.0(7)
C18 C19 F5 121.1(9)
C20 C19 F5 119.9(9)
C19 C20 F6 119.2(8)
C19 C20 C21 123.0(7)
F6 C20 C21 117.8(8)
C22 C21 C20 116.5(8)
C22 C21 H21 121.7
C20 C21 H21 121.7
C21 C22 C17 121.0(7)
C21 C22 C23 120.6(6)
C17 C22 C23 118.4(6)
C32 C23 C24 118.1(6)
C32 C23 C22 122.3(6)
C24 C23 C22 119.5(6)
C23 C24 C25 120.7(6)
C23 C24 H24 119.7
C25 C24 H24 119.7
C30 C25 C24 120.8(7)
C30 C25 C26 118.7(6)
C24 C25 C26 120.6(6)
C27 C26 C25 119.0(7)
C27 C26 H26 120.5
C25 C26 H26 120.5
C28 C27 C26 122.1(8)
C28 C27 H27 119.0
C26 C27 H27 119.0
C27 C28 C29 120.2(7)
C27 C28 H28 119.9
C29 C28 H28 119.9
C28 C29 C30 120.1(7)
C28 C29 H29 119.9
C30 C29 H29 119.9
C25 C30 C29 119.9(7)
C25 C30 C31 118.2(6)
C29 C30 C31 121.9(6)
C32 C31 C30 119.7(6)
C32 C31 C15 120.0(6)
C30 C31 C15 120.2(6)
C31 C32 O2 121.9(6)
C31 C32 C23 122.5(7)
O2 C32 C23 115.6(5)

loop_
_geom_bond_atom_site_label_1
_geom_bond_atom_site_label_2
_geom_bond_distance
F1 C2 1.374(9)
F2 C3 1.337(10)
F3 C4 1.367(11)
F4 C18 1.361(9)
F5 C19 1.361(9)
F6 C20 1.357(10)
O1 C16 1.367(9)
O1 H1O 0.8200
O2 C32 1.382(8)
O2 H2O 0.8200
C1 C2 1.356(12)
C1 C6 1.402(9)
C1 H1 0.9300
C2 C3 1.365(15)
C3 C4 1.332(12)
C4 C5 1.379(11)
C5 C6 1.390(11)
C5 H5 0.9300
C6 C7 1.503(10)
C7 C8 1.344(10)
C7 C16 1.420(9)
C8 C9 1.422(11)
C8 H8 0.9300
C9 C14 1.405(9)
C9 C10 1.410(11)
C10 C11 1.340(12)
C10 H10 0.9300
C11 C12 1.377(10)
C11 H11 0.9300
C12 C13 1.372(10)
C12 H12 0.9300
C13 C14 1.426(10)
C13 H13 0.9300
C14 C15 1.442(10)
C15 C16 1.377(9)
C15 C31 1.506(9)
C17 C18 1.378(10)
C17 C22 1.392(9)
C17 H17 0.9300
C18 C19 1.333(13)
C19 C20 1.355(12)
C20 C21 1.389(11)
C21 C22 1.385(12)
C21 H21 0.9300
C22 C23 1.494(9)
C23 C32 1.384(9)
C23 C24 1.393(9)
C24 C25 1.410(9)
C24 H24 0.9300
C25 C30 1.388(9)
C25 C26 1.425(11)
C26 C27 1.373(11)
C26 H26 0.9300
C27 C28 1.361(10)
C27 H27 0.9300
C28 C29 1.364(10)
C28 H28 0.9300
C29 C30 1.413(9)
C29 H29 0.9300
C30 C31 1.424(9)
C31 C32 1.380(9)

loop_
_geom_torsion_atom_site_label_1
_geom_torsion_atom_site_label_2
_geom_torsion_atom_site_label_3
_geom_torsion_atom_site_label_4
_geom_torsion
C6 C1 C2 C3 0.2(14)
C6 C1 C2 F1 -179.9(8)
C1 C2 C3 C4 0.2(16)
F1 C2 C3 C4 -179.7(8)
C1 C2 C3 F2 -179.5(8)
F1 C2 C3 F2 0.6(15)
F2 C3 C4 F3 1.8(14)
C2 C3 C4 F3 -177.9(9)
F2 C3 C4 C5 178.9(8)
C2 C3 C4 C5 -0.8(15)
C3 C4 C5 C6 0.9(13)
F3 C4 C5 C6 178.0(8)
C4 C5 C6 C1 -0.5(12)
C4 C5 C6 C7 178.1(7)
C2 C1 C6 C5 0.0(12)
C2 C1 C6 C7 -178.7(7)
C5 C6 C7 C8 -138.5(8)
C1 C6 C7 C8 40.1(11)
C5 C6 C7 C16 43.8(11)
C1 C6 C7 C16 -137.5(7)
C16 C7 C8 C9 2.7(11)
C6 C7 C8 C9 -175.0(6)
C7 C8 C9 C14 -3.1(10)
C7 C8 C9 C10 177.0(7)
C14 C9 C10 C11 0.2(11)
C8 C9 C10 C11 -179.9(7)
C9 C10 C11 C12 -1.1(12)
C10 C11 C12 C13 0.2(13)
C11 C12 C13 C14 1.4(12)
C10 C9 C14 C13 1.4(10)
C8 C9 C14 C13 -178.4(7)
C10 C9 C14 C15 -178.5(6)
C8 C9 C14 C15 1.6(9)
C12 C13 C14 C9 -2.2(11)
C12 C13 C14 C15 177.7(6)
C9 C14 C15 C16 0.1(9)
C13 C14 C15 C16 -179.9(7)
C9 C14 C15 C31 176.9(6)
C13 C14 C15 C31 -3.0(10)
C14 C15 C16 O1 176.4(6)
C31 C15 C16 O1 -0.5(9)
C14 C15 C16 C7 -0.5(9)
C31 C15 C16 C7 -177.3(7)
C8 C7 C16 O1 -177.8(6)
C6 C7 C16 O1 0.0(10)
C8 C7 C16 C15 -0.8(10)
C6 C7 C16 C15 176.9(6)
C22 C17 C18 C19 1.5(14)
C22 C17 C18 F4 -178.0(7)
F4 C18 C19 C20 -179.5(8)
C17 C18 C19 C20 1.0(16)
F4 C18 C19 F5 -0.6(15)
C17 C18 C19 F5 179.9(7)
C18 C19 C20 F6 177.8(10)
F5 C19 C20 F6 -1.2(15)
C18 C19 C20 C21 -2.6(16)
F5 C19 C20 C21 178.4(9)
C19 C20 C21 C22 1.7(15)
F6 C20 C21 C22 -178.7(10)
C20 C21 C22 C17 0.8(15)
C20 C21 C22 C23 179.4(7)
C18 C17 C22 C21 -2.3(13)
C18 C17 C22 C23 179.0(7)
C21 C22 C23 C32 57.0(12)
C17 C22 C23 C32 -124.4(8)
C21 C22 C23 C24 -127.2(9)
C17 C22 C23 C24 51.5(10)
C32 C23 C24 C25 0.1(9)
C22 C23 C24 C25 -175.9(6)
C23 C24 C25 C30 -0.1(10)
C23 C24 C25 C26 -179.4(6)
C30 C25 C26 C27 0.0(10)
C24 C25 C26 C27 179.3(7)
C25 C26 C27 C28 -2.3(12)
C26 C27 C28 C29 3.2(13)
C27 C28 C29 C30 -1.7(11)
C24 C25 C30 C29 -178.0(6)
C26 C25 C30 C29 1.3(10)
C24 C25 C30 C31 0.6(9)
C26 C25 C30 C31 180.0(6)
C28 C29 C30 C25 -0.5(10)
C28 C29 C30 C31 -179.1(6)
C25 C30 C31 C32 -1.2(9)
C29 C30 C31 C32 177.4(6)
C25 C30 C31 C15 174.7(6)
C29 C30 C31 C15 -6.7(9)
C16 C15 C31 C32 -77.4(8)
C14 C15 C31 C32 105.8(8)
C16 C15 C31 C30 106.6(8)
C14 C15 C31 C30 -70.1(8)
C30 C31 C32 O2 179.5(6)
C15 C31 C32 O2 3.5(10)
C30 C31 C32 C23 1.3(10)
C15 C31 C32 C23 -174.6(7)
C24 C23 C32 C31 -0.7(10)
C22 C23 C32 C31 175.2(6)
C24 C23 C32 O2 -179.0(6)
C22 C23 C32 O2 -3.1(10)

loop_
_cod_related_entry_id
_cod_related_entry_database
_cod_related_entry_code
1 ChemSpider 21124124
